data_7024105
loop_
_publ_author_name
'Tido, Eddy W Yemeli'
'Faulmann, Christophe'
'Roswanda, Robby'
'Meetsma, Auke'
'van Koningsbruggen, Petra J.'

_publ_section_title
;
 Tuning of the charge in octahedral ferric complexes based on
 pyridoxal-N-substituted thiosemicarbazone ligands.
;
_journal_issue 6
_journal_name_full 'Dalton transactions (Cambridge, England : 2003)'
_journal_page_first 1643
_journal_page_last 1651
_journal_paper_doi 10.1039/b911114j
_journal_volume 39
_journal_year 2010
_chemical_compound_source 'see text'
_chemical_formula_moiety 'C18 H22 Fe N8 O4 S2, 0.5(S1 O4), 3.5(H2 O)'
_chemical_formula_sum 'C18 H29 Fe N8 O9.5 S2.5'
_chemical_formula_weight 645.49
_chemical_name_systematic ?
_space_group_IT_number 15
_symmetry_cell_setting monoclinic
_symmetry_Int_Tables_number 15
_symmetry_space_group_name_Hall '-C 2yc'
_symmetry_space_group_name_H-M 'C 1 2/c 1'
_atom_sites_solution_hydrogens geom
_atom_sites_solution_primary heavy
_atom_sites_solution_secondary direct
_cell_angle_alpha 90
_cell_angle_beta 106.167(1)
_cell_angle_gamma 90
_cell_formula_units_Z 8
_cell_length_a 27.416(2)
_cell_length_b 12.2927(8)
_cell_length_c 17.230(1)
_cell_measurement_reflns_used 9741
_cell_measurement_temperature 100(1)
_cell_measurement_theta_max 29.61
_cell_measurement_theta_min 2.46
_cell_volume 5577.2(6)
_computing_cell_refinement 'SAINTPLUS, Version 6.02A, (Bruker, 2000)'
_computing_data_collection 'SMART, Version 5.624, (Bruker, 2001)'
_computing_data_reduction 'XPREP, Version 5.1/NT, (Bruker, 2000)'
_computing_molecular_graphics
;
PLUTO (Meetsma, 2006)
PLATON (Spek, 2003)
;
_computing_publication_material 'PLATON (Spek, 2003)'
_computing_structure_refinement 'SHELXL-97 (Sheldrick, 1997)'
_computing_structure_solution
;
DIRDIF-99 (Beurskens et al., 1999)
;
_diffrn_ambient_temperature 100(1)
_diffrn_detector_area_resol_mean 66.06
_diffrn_measured_fraction_theta_full 0.994
_diffrn_measured_fraction_theta_max 0.994
_diffrn_measurement_device_type
;
Bruker Smart Apex; CCD area detector
;
_diffrn_measurement_method '\f and \w scans'
_diffrn_radiation_detector
;
CCD area-detector
;
_diffrn_radiation_monochromator 'parallel mounted graphite'
_diffrn_radiation_source 'fine focus sealed Siemens Mo tube '
_diffrn_radiation_type MoK\a
_diffrn_radiation_wavelength 0.71073
_diffrn_reflns_av_R_equivalents 0.0553
_diffrn_reflns_av_sigmaI/netI 0.0551
_diffrn_reflns_limit_h_max 33
_diffrn_reflns_limit_h_min -33
_diffrn_reflns_limit_k_max 14
_diffrn_reflns_limit_k_min -15
_diffrn_reflns_limit_l_max 21
_diffrn_reflns_limit_l_min -19
_diffrn_reflns_number 21093
_diffrn_reflns_reduction_process
;
Intensity data were corrected for Lorentz and polarization
effects, decay and absorption and reduced to F~o~^2^
using SAINT (Bruker, 2000) and SADABS (Sheldrick, 2001)
;
_diffrn_reflns_theta_full 25.00
_diffrn_reflns_theta_max 26.02
_diffrn_reflns_theta_min 2.84
_diffrn_standards_decay_% 0
_diffrn_standards_number 0
_exptl_absorpt_coefficient_mu 0.790
_exptl_absorpt_correction_T_max 0.9240
_exptl_absorpt_correction_T_min 0.7348
_exptl_absorpt_correction_type multi-scan
_exptl_absorpt_process_details '(SADABS, Sheldrick, Bruker, 2001))'
_exptl_crystal_colour red
_exptl_crystal_density_diffrn 1.537
_exptl_crystal_density_method 'not measured'
_exptl_crystal_description platelet
_exptl_crystal_F_000 2680
_exptl_crystal_size_max 0.39
_exptl_crystal_size_mid 0.27
_exptl_crystal_size_min 0.10
_refine_diff_density_max 0.840
_refine_diff_density_min -0.588
_refine_diff_density_rms 0.144
_refine_ls_extinction_method none
_refine_ls_goodness_of_fit_ref 1.294
_refine_ls_hydrogen_treatment mixed
_refine_ls_matrix_type full
_refine_ls_number_parameters 450
_refine_ls_number_reflns 5471
_refine_ls_number_restraints 0
_refine_ls_restrained_S_all 1.294
_refine_ls_R_factor_all 0.1018
_refine_ls_R_factor_gt 0.0906
_refine_ls_shift/su_max 0.001
_refine_ls_shift/su_mean 0.000
_refine_ls_structure_factor_coef Fsqd
_refine_ls_weighting_details 'calc w=1/[\s^2^(Fo^2^)+(0.0001P)^2^+149.39P] where P=(Fo^2^+2Fc^2^)/3'
_refine_ls_weighting_scheme calc
_refine_ls_wR_factor_gt 0.2021
_refine_ls_wR_factor_ref 0.2062
_reflns_number_gt 4729
_reflns_number_total 5471
_reflns_threshold_expression I>2\s(I)
_cod_data_source_file b911114j.txt
_cod_data_source_block DATNAM
_cod_depositor_comments
;
The following automatic conversions were performed:

'_symmetry_cell_setting' value 'Monoclinic' changed to 'monoclinic'
according to /home/saulius/struct/CIF-dictionaries/cif_core.dic
dictionary named 'cif_core.dic' version 2.4.2 from
2011-04-26.

'_exptl_absorpt_correction_type' value 'Multi-Scan'
changed to 'multi-scan' according to
/home/saulius/struct/CIF-dictionaries/cif_core.dic dictionary named
'cif_core.dic' version 2.4.2 from 2011-04-26.

Automatic conversion script
Id: cif_fix_values 1891 2012-01-12 08:04:46Z andrius 
;
_cod_original_sg_symbol_H-M 'C 2/c'
_cod_original_formula_sum 'C18 H29 Fe1 N8 O9.5 S2.5'
_cod_database_code 7024105
_vrn_publ_code_void_volume 135.5
_vrn_publ_code_frame_time_sec 10.0
_vrn_publ_code_meas_time_hour 10.0

loop_
_symmetry_equiv_pos_site_id
_symmetry_equiv_pos_as_xyz
1 x,y,z
2 -x,y,1/2-z
3 -x,-y,-z
4 x,-y,1/2+z
5 1/2+x,1/2+y,z
6 1/2-x,1/2+y,1/2-z
7 1/2-x,1/2-y,-z
8 1/2+x,1/2-y,1/2+z

loop_
_atom_site_aniso_label
_atom_site_aniso_U_11
_atom_site_aniso_U_22
_atom_site_aniso_U_33
_atom_site_aniso_U_23
_atom_site_aniso_U_13
_atom_site_aniso_U_12
Fe 0.0105(4) 0.0080(5) 0.0065(4) 0.0001(4) 0.0026(3) -0.0003(4)
S1 0.0119(8) 0.0146(9) 0.0093(8) 0.0009(7) 0.0023(6) 0.0030(6)
S2 0.0166(8) 0.0102(8) 0.0087(8) -0.0014(6) 0.0035(6) -0.0024(7)
O1 0.013(2) 0.018(3) 0.012(2) -0.005(2) 0.0033(19) 0.001(2)
O2 0.018(3) 0.047(4) 0.018(3) -0.005(3) -0.001(2) 0.007(3)
O3 0.013(2) 0.008(2) 0.012(2) 0.0033(19) 0.0019(18) 0.0005(18)
O4A 0.028(6) 0.020(6) 0.017(5) -0.006(5) -0.003(5) -0.011(5)
O4B 0.016(6) 0.043(9) 0.014(7) -0.005(6) 0.009(5) -0.009(6)
N1 0.013(3) 0.008(3) 0.011(3) 0.000(2) 0.005(2) 0.002(2)
N2 0.013(3) 0.036(4) 0.024(4) -0.009(3) 0.014(3) -0.002(3)
N3 0.012(3) 0.018(3) 0.006(3) 0.000(2) 0.005(2) 0.003(2)
N4 0.016(3) 0.022(4) 0.010(3) -0.004(3) 0.003(2) 0.006(3)
N5 0.014(3) 0.010(3) 0.011(3) 0.002(2) 0.004(2) 0.000(2)
N6B 0.013(6) 0.016(7) 0.017(7) 0.002(5) 0.005(5) -0.007(5)
N7 0.013(3) 0.010(3) 0.013(3) 0.000(2) 0.004(2) -0.004(2)
N8 0.017(3) 0.012(3) 0.013(3) -0.003(2) 0.003(2) -0.008(2)
C1 0.011(3) 0.012(3) 0.008(3) -0.001(3) 0.002(2) 0.000(3)
C2 0.013(3) 0.009(3) 0.010(3) 0.000(3) 0.006(3) 0.001(3)
C3 0.017(3) 0.020(4) 0.012(3) -0.004(3) 0.005(3) 0.000(3)
C4 0.011(3) 0.038(5) 0.027(4) -0.012(4) 0.004(3) 0.004(3)
C5 0.017(3) 0.007(3) 0.018(4) 0.001(3) 0.009(3) -0.003(3)
C6 0.012(3) 0.003(3) 0.012(3) -0.002(2) 0.001(3) 0.002(2)
C7 0.016(4) 0.029(4) 0.017(4) -0.002(3) 0.004(3) 0.008(3)
C8 0.023(4) 0.013(4) 0.016(4) 0.001(3) 0.011(3) -0.003(3)
C9 0.018(3) 0.008(3) 0.015(3) -0.002(3) 0.005(3) -0.003(3)
C10 0.029(4) 0.026(4) 0.006(3) 0.006(3) 0.001(3) -0.010(3)
C11 0.047(5) 0.032(5) 0.012(4) 0.007(3) -0.004(4) -0.029(4)
C12B 0.022(8) 0.029(9) 0.005(7) -0.006(6) -0.001(6) -0.004(7)
C13A 0.009(7) 0.008(7) 0.011(7) -0.001(5) -0.007(5) 0.001(6)
C13B 0.012(7) 0.023(9) 0.020(8) 0.001(7) -0.004(6) -0.009(7)
C14 0.023(4) 0.024(4) 0.015(4) 0.003(3) -0.001(3) -0.010(3)
C15 0.017(3) 0.013(4) 0.013(3) 0.001(3) 0.001(3) -0.007(3)
C16A 0.017(8) 0.023(10) 0.014(10) -0.004(8) 0.008(7) -0.013(7)
C16B 0.019(8) 0.032(9) 0.009(7) -0.002(6) 0.003(6) -0.015(7)
C17 0.020(4) 0.017(4) 0.016(4) 0.001(3) 0.005(3) 0.000(3)
C18 0.014(3) 0.011(3) 0.012(3) 0.002(3) 0.002(3) 0.003(3)
S3 0.0114(11) 0.0097(12) 0.0187(12) 0.00 0.0016(9) 0.0000
O5 0.014(3) 0.023(3) 0.040(3) 0.012(3) 0.014(2) 0.007(2)
O6 0.016(2) 0.021(3) 0.020(3) -0.003(2) 0.002(2) 0.001(2)
O7 0.033(4) 0.064(6) 0.065(5) -0.050(5) 0.025(4) -0.018(4)
O9 0.079(11) 0.037(9) 0.048(9) -0.017(7) 0.033(9) -0.007(8)
O11 0.031(6) 0.032(7) 0.026(6) -0.008(5) 0.006(5) -0.003(5)
O8 0.035(7) 0.025(6) 0.027(6) 0.003(5) 0.007(5) 0.010(5)
O10 0.026(6) 0.035(7) 0.019(6) 0.003(5) 0.005(5) -0.005(5)
O12 0.32(5) 0.13(3) 0.17(3) -0.04(2) -0.10(3) 0.15(3)

loop_
_atom_site_label
_atom_site_type_symbol
_atom_site_thermal_displace_type
_atom_site_fract_x
_atom_site_fract_y
_atom_site_fract_z
_atom_site_occupancy
_atom_site_U_iso_or_equiv
Fe Fe Uani 0.29745(3) 0.14007(8) 0.23373(5) 1.0 0.0083(3)
S1 S Uani 0.36322(6) 0.05937(14) 0.20616(10) 1.0 0.0121(5)
S2 S Uani 0.25740(6) -0.01323(14) 0.24175(10) 1.0 0.0118(5)
O1 O Uani 0.24395(17) 0.2170(4) 0.2576(3) 1.0 0.0144(14)
O2 O Uani 0.0594(2) 0.2039(5) -0.0334(3) 1.0 0.0289(19)
O3 O Uani 0.32897(17) 0.2815(4) 0.2260(3) 1.0 0.0113(12)
O4A O Uani 0.4431(4) 0.4315(9) 0.5628(6) 0.5 0.024(3)
O4B O Uani 0.4103(5) 0.3164(12) 0.5455(8) 0.5 0.023(4)
N1 N Uani 0.2656(2) 0.1404(5) 0.1190(3) 1.0 0.0103(17)
N2 N Uani 0.1135(2) 0.2695(6) 0.2029(4) 1.0 0.023(2)
N3 N Uani 0.2926(2) 0.1069(5) 0.0654(3) 1.0 0.0115(17)
N4 N Uani 0.3663(2) 0.0309(5) 0.0555(4) 1.0 0.0161(19)
N5 N Uani 0.3256(2) 0.1303(5) 0.3492(3) 1.0 0.0116(17)
N6A N Uiso 0.4074(5) 0.4950(11) 0.3268(8) 0.5 0.011(3)
N6B N Uani 0.4259(5) 0.4650(11) 0.3173(7) 0.5 0.015(4)
N7 N Uani 0.3095(2) 0.0500(5) 0.3922(3) 1.0 0.0119(17)
N8 N Uani 0.2545(2) -0.0919(5) 0.3831(4) 1.0 0.0142(17)
C1 C Uani 0.2188(2) 0.1652(5) 0.0849(4) 1.0 0.0105(17)
C2 C Uani 0.1830(3) 0.2015(5) 0.1273(4) 1.0 0.0101(17)
C3 C Uani 0.1314(3) 0.2144(6) 0.0829(4) 1.0 0.0161(19)
C4 C Uani 0.0975(3) 0.2512(7) 0.1234(5) 1.0 0.026(2)
C5 C Uani 0.1607(3) 0.2577(5) 0.2482(4) 1.0 0.0132(19)
C6 C Uani 0.1982(2) 0.2243(5) 0.2111(4) 1.0 0.0095(17)
C7 C Uani 0.1123(3) 0.1895(7) -0.0053(4) 1.0 0.021(2)
C8 C Uani 0.1735(3) 0.2758(6) 0.3368(4) 1.0 0.016(2)
C9 C Uani 0.3387(3) 0.0688(6) 0.1017(4) 1.0 0.0136(17)
C10 C Uani 0.3564(3) 0.1984(7) 0.3936(4) 1.0 0.021(2)
C11 C Uani 0.3770(3) 0.2957(7) 0.3663(5) 1.0 0.033(3)
C12A C Uiso 0.4007(5) 0.3742(12) 0.4294(8) 0.5 0.009(3)
C12B C Uani 0.4236(6) 0.3363(14) 0.4182(8) 0.5 0.020(5)
C13A C Uani 0.4190(5) 0.4688(11) 0.4052(8) 0.5 0.011(4)
C13B C Uani 0.4448(6) 0.4263(14) 0.3931(9) 0.5 0.020(5)
C14 C Uani 0.3828(3) 0.4284(7) 0.2652(4) 1.0 0.022(2)
C15 C Uani 0.3610(3) 0.3314(6) 0.2842(4) 1.0 0.0150(19)
C16A C Uani 0.4155(7) 0.3458(16) 0.5151(11) 0.5 0.017(5)
C16B C Uani 0.4470(6) 0.2984(14) 0.5038(8) 0.5 0.020(5)
C17 C Uani 0.3693(3) 0.4755(6) 0.1829(4) 1.0 0.018(2)
C18 C Uani 0.2756(3) -0.0164(6) 0.3465(4) 1.0 0.0127(17)
S3 S Uani 0.000 0.2026(2) 0.25000 1.000 0.0138(7)
O5 O Uani -0.04306(19) 0.2708(4) 0.2081(3) 1.0 0.0244(17)
O6 O Uani 0.01511(18) 0.1342(4) 0.1904(3) 1.0 0.0196(16)
O7 O Uani 0.0281(3) 0.4526(8) 0.3782(6) 1.0 0.052(3)
O9 O Uani 0.0017(7) 0.6176(13) 0.4804(10) 0.5 0.052(6)
O11 O Uani -0.0147(5) 0.5918(10) 0.2759(7) 0.5 0.030(4)
O8 O Uani 0.0178(4) 0.9023(10) 0.3234(7) 0.5 0.029(4)
O10 O Uani 0.0470(4) 0.7653(10) 0.2960(7) 0.5 0.027(4)
O12 O Uani 0.3133(18) 0.428(3) 0.485(2) 0.5 0.24(2)
H1 H Uiso 0.20702 0.15922 0.02772 1.0 0.0123
H161' H Uiso 0.43662 0.27926 0.52350 0.5 0.0204
H162' H Uiso 0.47831 0.34009 0.52899 0.5 0.0241
H4 H Uiso 0.06301 0.26348 0.09471 1.0 0.0311
H7 H Uiso 0.12924 0.23795 -0.03577 1.0 0.0249
H7' H Uiso 0.12098 0.11342 -0.01505 1.0 0.0249
H8 H Uiso 0.14234 0.29078 0.35222 1.0 0.0238
H8' H Uiso 0.19660 0.33801 0.35148 1.0 0.0238
H8" H Uiso 0.18996 0.21070 0.36510 1.0 0.0238
H10 H Uiso 0.36682 0.18406 0.45002 1.0 0.0254
H17 H Uiso 0.39295 0.53448 0.18073 1.0 0.0265
H17' H Uiso 0.33461 0.50436 0.16958 1.0 0.0265
H17" H Uiso 0.37133 0.41902 0.14377 1.0 0.0265
H21 H Uiso 0.053(4) 0.170(9) -0.083(7) 1.0 0.0500
H22 H Uiso 0.091(4) 0.282(10) 0.213(7) 1.0 0.0500
H24 H Uiso 0.347(4) 0.005(9) 0.011(7) 1.0 0.0500
H24' H Uiso 0.389(4) -0.001(9) 0.079(7) 1.0 0.0500
H28 H Uiso 0.229(4) -0.141(9) 0.358(7) 1.0 0.0500
H28' H Uiso 0.258(4) -0.100(9) 0.431(7) 1.0 0.0500
H41 H Uiso 0.47360 0.42844 0.56231 0.5 0.0353
H42 H Uiso 0.39457 0.25822 0.54742 0.5 0.0348
H61 H Uiso 0.41630 0.55999 0.31416 0.5 0.0134
H62 H Uiso 0.44265 0.51722 0.30101 0.5 0.0183
H131 H Uiso 0.43995 0.51570 0.44436 0.5 0.0134
H132 H Uiso 0.47288 0.46144 0.42932 0.5 0.0241
H161 H Uiso 0.38465 0.33013 0.53241 0.5 0.0204
H162 H Uiso 0.45577 0.22015 0.50462 0.5 0.0241
H31 H Uiso 0.030(4) 0.394(10) 0.353(7) 1.0 0.0500
H31' H Uiso 0.013(5) 0.485(11) 0.380(8) 1.0 0.0500
H33 H Uiso 0.020(8) 0.648(18) 0.434(13) 0.5 0.0500
H33' H Uiso 0.028(9) 0.572(19) 0.494(14) 0.5 0.0500
H35 H Uiso 0.016(8) 0.531(18) 0.312(13) 0.5 0.0500
H35' H Uiso -0.049(8) 0.597(18) 0.244(13) 0.5 0.0500

loop_
_atom_type_symbol
_atom_type_description
_atom_type_scat_dispersion_real
_atom_type_scat_dispersion_imag
_atom_type_scat_source
S S 0.1246 0.1234 'International Tables Vol C Tables 4.2.6.8 and 6.1.1.4'
O O 0.0106 0.0060 'International Tables Vol C Tables 4.2.6.8 and 6.1.1.4'
N N 0.0061 0.0033 'International Tables Vol C Tables 4.2.6.8 and 6.1.1.4'
Fe Fe 0.3463 0.8444 'International Tables Vol C Tables 4.2.6.8 and 6.1.1.4'
H H 0.0000 0.0000 'International Tables Vol C Tables 4.2.6.8 and 6.1.1.4'
C C 0.0033 0.0016 'International Tables Vol C Tables 4.2.6.8 and 6.1.1.4'

loop_
_geom_angle_atom_site_label_1
_geom_angle_atom_site_label_2
_geom_angle_atom_site_label_3
_geom_angle
_geom_angle_site_symmetry_1
_geom_angle_site_symmetry_3
_geom_angle_publ_flag
S1 Fe S2 94.57(7) . . yes
S1 Fe O1 176.33(16) . . yes
S1 Fe O3 88.98(15) . . yes
S1 Fe N1 86.82(18) . . yes
S1 Fe N5 94.44(18) . . yes
S2 Fe O1 89.07(16) . . yes
S2 Fe O3 176.30(16) . . yes
S2 Fe N1 88.55(19) . . yes
S2 Fe N5 86.86(19) . . yes
O1 Fe O3 87.4(2) . . yes
O1 Fe N1 93.7(2) . . yes
O1 Fe N5 85.3(2) . . yes
O3 Fe N1 90.6(2) . . yes
O3 Fe N5 93.9(2) . . yes
N1 Fe N5 175.3(3) . . yes
Fe S1 C9 95.1(3) . . yes
Fe S2 C18 94.6(3) . . yes
O5 S3 O6 109.1(3) 2_555 2_555 yes
O6 S3 O6 110.4(3) . 2_555 yes
O5 S3 O6 109.0(3) 2_555 . yes
O5 S3 O6 109.1(3) . . yes
O5 S3 O5 110.1(3) . 2_555 yes
O5 S3 O6 109.0(3) . 2_555 yes
Fe O1 C6 125.5(4) . . yes
Fe O3 C15 125.9(5) . . yes
O4B O4A C16A 24.1(9) . . yes
C16A O4B C16B 50(2) . . yes
O4A O4B C16B 78.3(10) . . yes
O4A O4B C16A 57.9(19) . . yes
C7 O2 H21 100(7) . . no
C16A O4A H41 109 . . no
O4B O4A H41 117 . . no
C16B O4B H161' 19 . . no
C16A O4B H161' 68 . . no
C16A O4B H42 134 . . no
O4A O4B H161 107 . . no
O4A O4B H42 168 . . no
O4A O4B H161' 93 . . no
C16A O4B H161 92 . . no
H42 O4B H161 75 . . no
C16B O4B H161 132 . . no
H161' O4B H161 138 . . no
C16B O4B H42 110 . . no
H161' O4B H42 93 . . no
H31 O7 H31' 139(14) . . no
H33 O9 H33' 85(18) . . no
H35 O11 H35' 143(17) . . no
N3 N1 C1 114.3(5) . . yes
Fe N1 N3 120.4(4) . . yes
Fe N1 C1 125.3(5) . . yes
C4 N2 C5 125.2(7) . . yes
N1 N3 C9 113.7(5) . . yes
Fe N5 N7 120.2(4) . . yes
Fe N5 C10 125.7(5) . . yes
N7 N5 C10 113.8(5) . . yes
C13A N6A C13B 37.3(9) . . yes
C13A N6A C14 124.7(12) . . yes
C13B N6A C14 109.2(11) . . yes
N6B N6A C13B 60.1(15) . . yes
N6B N6A C14 74.2(16) . . yes
N6B N6A C13A 97.4(18) . . yes
N6A N6B C14 76.6(16) . . yes
C13A N6B C13B 36.7(9) . . yes
N6A N6B C13B 94.0(18) . . yes
C13B N6B C14 123.8(13) . . yes
C13A N6B C14 109.4(11) . . yes
N6A N6B C13A 57.2(15) . . yes
N5 N7 C18 113.6(5) . . yes
C5 N2 H22 131(9) . . no
C4 N2 H22 103(9) . . no
H24 N4 H24' 120(12) . . no
C9 N4 H24 111(8) . . no
C9 N4 H24' 113(8) . . no
C13B N6A H61 120 . . no
N6B N6A H62 46 . . no
C13A N6A H61 118 . . no
N6B N6A H61 99 . . no
C14 N6A H61 118 . . no
C14 N6A H62 97 . . no
C13B N6A H62 88 . . no
H61 N6A H62 53 . . no
C13A N6A H62 116 . . no
N6A N6B H62 100 . . no
N6A N6B H61 47 . . no
C13B N6B H61 114 . . no
C13A N6B H61 86 . . no
C13A N6B H62 120 . . no
C14 N6B H62 118 . . no
H61 N6B H62 53 . . no
C13B N6B H62 118 . . no
C14 N6B H61 99 . . no
C18 N8 H28' 128(8) . . no
H28 N8 H28' 105(11) . . no
C18 N8 H28 127(8) . . no
N1 C1 C2 124.8(6) . . yes
C1 C2 C3 118.5(6) . . no
C3 C2 C6 119.7(7) . . no
C1 C2 C6 121.9(7) . . no
C2 C3 C4 118.3(6) . . no
C2 C3 C7 122.7(7) . . no
C4 C3 C7 119.0(7) . . no
N2 C4 C3 119.8(7) . . yes
N2 C5 C6 118.8(6) . . yes
C6 C5 C8 121.0(7) . . no
N2 C5 C8 120.2(7) . . yes
O1 C6 C5 116.3(6) . . yes
C2 C6 C5 118.3(6) . . no
O1 C6 C2 125.4(6) . . yes
O2 C7 C3 111.1(6) . . yes
S1 C9 N3 123.6(6) . . yes
S1 C9 N4 118.5(6) . . yes
N3 C9 N4 117.9(6) . . yes
N5 C10 C11 126.5(6) . . yes
C10 C11 C12B 116.4(9) . . no
C12B C11 C15 119.1(9) . . no
C12A C11 C12B 34.0(9) . . no
C12A C11 C15 118.9(9) . . no
C10 C11 C12A 115.7(8) . . no
C10 C11 C15 122.2(7) . . no
C11 C12A C16B 105.5(10) . . no
C12B C12A C13A 92.3(17) . . no
C12B C12A C13B 57.0(15) . . no
C11 C12A C12B 70.8(14) . . no
C11 C12A C13A 117.1(11) . . no
C11 C12A C13B 101.3(10) . . no
C12B C12A C16B 56.9(13) . . no
C13A C12A C13B 35.3(9) . . no
C13A C12A C16A 119.1(14) . . no
C13A C12A C16B 114.2(12) . . no
C13B C12A C16A 116.9(13) . . no
C13B C12A C16B 91.5(10) . . no
C16A C12A C16B 37.9(10) . . no
C12B C12A C16A 94.8(16) . . no
C11 C12A C16A 122.3(13) . . no
C11 C12B C13B 117.8(12) . . no
C11 C12B C16A 107.0(12) . . no
C11 C12B C16B 124.5(14) . . no
C12A C12B C13A 56.8(15) . . no
C12A C12B C13B 92.0(18) . . no
C11 C12B C12A 75.2(15) . . no
C13A C12B C13B 35.2(10) . . no
C13A C12B C16A 92.2(11) . . no
C13A C12B C16B 115.8(12) . . no
C13B C12B C16A 115.1(13) . . no
C13B C12B C16B 117.0(14) . . no
C16A C12B C16B 38.7(10) . . no
C12A C12B C16A 56.4(14) . . no
C12A C12B C16B 95.0(16) . . no
C11 C12B C13A 103.8(11) . . no
N6A C13A N6B 25.4(8) . . yes
N6A C13A C13B 83.9(14) . . yes
N6B C13A C12B 94.4(10) . . yes
N6B C13A C13B 58.4(13) . . yes
C12A C13A C12B 31.0(9) . . no
N6A C13A C12A 120.3(13) . . yes
N6A C13A C12B 111.3(11) . . yes
C12B C13A C13B 56.7(14) . . no
C12A C13A C13B 87.6(15) . . no
N6B C13A C12A 114.6(12) . . yes
N6A C13B C12B 114.7(14) . . yes
N6A C13B N6B 26.0(8) . . yes
N6B C13B C12A 112.4(13) . . yes
N6B C13B C12B 120.4(15) . . yes
N6A C13B C13A 58.8(13) . . yes
C12A C13B C12B 31.1(9) . . no
N6A C13B C12A 95.0(11) . . yes
C12B C13B C13A 88.1(16) . . no
C12A C13B C13A 57.1(13) . . no
N6B C13B C13A 84.8(15) . . yes
N6A C14 C15 118.5(8) . . yes
N6A C14 C17 116.7(9) . . yes
C15 C14 C17 122.9(7) . . no
N6B C14 C17 116.5(8) . . yes
N6A C14 N6B 29.2(8) . . yes
N6B C14 C15 118.5(8) . . yes
C11 C15 C14 117.1(7) . . no
O3 C15 C14 117.5(6) . . yes
O3 C15 C11 125.4(7) . . yes
O4A C16A C12A 111.2(15) . . yes
O4A C16A C12B 114.5(14) . . yes
O4A C16A C16B 100.2(17) . . yes
O4A C16A O4B 98(2) . . yes
C12A C16A C16B 87.6(15) . . no
C12B C16A C16B 58.8(12) . . no
O4B C16A C16B 101(3) . . yes
O4B C16A C12A 147(3) . . yes
O4B C16A C12B 144(3) . . yes
C12A C16A C12B 28.8(9) . . no
O4B C16B C12A 79.6(11) . . yes
O4B C16B C12B 106.3(13) . . yes
C12A C16B C12B 28.0(8) . . no
C12A C16B C16A 54.5(12) . . no
C12B C16B C16A 82.5(15) . . no
O4B C16B C16A 28.4(12) . . yes
S2 C18 N8 117.9(6) . . yes
N7 C18 N8 118.2(6) . . yes
S2 C18 N7 123.9(6) . . yes
C2 C1 H1 118 . . no
N1 C1 H1 117 . . no
N2 C4 H4 120 . . no
C3 C4 H4 120 . . no
O2 C7 H7' 109 . . no
C3 C7 H7 109 . . no
O2 C7 H7 109 . . no
H7 C7 H7' 108 . . no
C3 C7 H7' 109 . . no
C5 C8 H8' 109 . . no
C5 C8 H8" 109 . . no
H8 C8 H8" 110 . . no
H8' C8 H8" 110 . . no
H8 C8 H8' 109 . . no
C5 C8 H8 109 . . no
N5 C10 H10 117 . . no
C11 C10 H10 117 . . no
C12B C13A H132 82 . . no
H131 C13A H132 57 . . no
N6A C13A H132 104 . . no
N6B C13A H131 119 . . no
N6B C13A H132 83 . . no
C12A C13A H131 120 . . no
C13B C13A H131 99 . . no
C13B C13A H132 42 . . no
N6A C13A H131 120 . . no
C12A C13A H132 107 . . no
C12B C13A H131 120 . . no
N6A C13B H131 83 . . no
N6B C13B H132 120 . . no
N6A C13B H132 119 . . no
N6B C13B H131 104 . . no
C12A C13B H132 118 . . no
C12B C13B H131 108 . . no
C12B C13B H132 120 . . no
C13A C13B H131 41 . . no
C13A C13B H132 97 . . no
H131 C13B H132 56 . . no
C12A C13B H131 82 . . no
O4A C16A H161 109 . . no
O4B C16A H161' 72 . . no
O4B C16A H42 25 . . no
O4B C16A H161 45 . . no
C12A C16A H161' 109 . . no
C12A C16A H42 124 . . no
O4A C16A H161' 109 . . no
O4A C16A H42 123 . . no
H42 C16A H161 42 . . no
C12B C16A H161' 82 . . no
C12B C16A H42 120 . . no
C12B C16A H161 128 . . no
C16B C16A H161' 30 . . no
C16B C16A H42 95 . . no
C16B C16A H161 137 . . no
C12A C16A H161 109 . . no
H161' C16A H161 108 . . no
H161' C16A H42 66 . . no
O4B C16B H162' 111 . . no
O4B C16B H162 111 . . no
C12A C16B H162' 114 . . no
C12A C16B H162 129 . . no
C12A C16B H161' 106 . . no
O4B C16B H161' 36 . . no
C12B C16B H162' 110 . . no
C12B C16B H162 110 . . no
C16A C16B H161' 64 . . no
C16A C16B H162' 106 . . no
C16A C16B H162 135 . . no
H161' C16B H162' 119 . . no
C12B C16B H161' 125 . . no
H162' C16B H162 109 . . no
H161' C16B H162 75 . . no
C14 C17 H17' 109 . . no
C14 C17 H17" 110 . . no
H17 C17 H17" 109 . . no
H17' C17 H17" 109 . . no
H17 C17 H17' 109 . . no
C14 C17 H17 110 . . no

loop_
_geom_bond_atom_site_label_1
_geom_bond_atom_site_label_2
_geom_bond_distance
_geom_bond_site_symmetry_2
_geom_bond_publ_flag
Fe S1 2.2222(19) . yes
Fe S2 2.205(2) . yes
Fe O1 1.884(5) . yes
Fe O3 1.962(5) . yes
Fe N1 1.926(5) . yes
Fe N5 1.927(5) . yes
S1 C9 1.741(7) . yes
S2 C18 1.734(7) . yes
S3 O5 1.464(5) 2_555 yes
S3 O6 1.473(5) 2_555 yes
S3 O5 1.464(5) . yes
S3 O6 1.473(5) . yes
O1 C6 1.290(8) . yes
O2 C7 1.407(10) . yes
O3 C15 1.289(9) . yes
O4A O4B 1.658(18) . yes
O4A C16A 1.42(2) . yes
O4B C16A 0.68(2) . yes
O4B C16B 1.41(2) . yes
O2 H21 0.92(11) . no
O4A H41 0.84 . no
O4B H161' 1.01 . no
O4B H161 0.70 . no
O4B H42 0.84 . no
O7 H31 0.85(12) . no
O7 H31' 0.58(14) . no
O9 H33 1.1(2) . no
O9 H33' 0.9(3) . no
O11 H35 1.2(2) . no
O11 H35' 1.0(2) . no
N1 C1 1.290(8) . yes
N1 N3 1.397(8) . yes
N2 C4 1.336(11) . yes
N2 C5 1.320(10) . yes
N3 C9 1.330(10) . yes
N4 C9 1.326(10) . yes
N5 N7 1.379(8) . yes
N5 C10 1.280(10) . yes
N6A C13A 1.338(19) . yes
N6A C14 1.361(15) . yes
N6A C13B 1.56(2) . yes
N6A N6B 0.68(2) . yes
N6B C13B 1.350(19) . yes
N6B C14 1.347(15) . yes
N6B C13A 1.578(18) . yes
N7 C18 1.320(9) . yes
N8 C18 1.341(10) . yes
N2 H22 0.70(12) . no
N4 H24' 0.75(12) . no
N4 H24 0.86(11) . no
N6A H61 0.88 . no
N6A H62 1.20 . no
N6B H62 0.88 . no
N6B H61 1.19 . no
N8 H28 0.93(11) . no
N8 H28' 0.81(11) . no
C1 C2 1.448(10) . no
C2 C6 1.415(9) . no
C2 C3 1.417(11) . no
C3 C4 1.384(12) . no
C3 C7 1.495(9) . no
C5 C6 1.414(10) . no
C5 C8 1.485(9) . no
C10 C11 1.456(12) . no
C11 C12B 1.430(18) . no
C11 C15 1.429(11) . no
C11 C12A 1.464(16) . no
C12A C13B 1.64(2) . no
C12A C12B 0.85(2) . no
C12A C13A 1.38(2) . no
C12A C16B 1.79(2) . no
C12A C16A 1.46(2) . no
C12B C13A 1.64(2) . no
C12B C13B 1.37(2) . no
C12B C16B 1.509(19) . no
C12B C16A 1.75(2) . no
C13A C13B 0.95(2) . no
C14 C17 1.480(10) . no
C14 C15 1.413(11) . no
C16A C16B 1.10(3) . no
C1 H1 0.95 . no
C4 H4 0.95 . no
C7 H7 0.99 . no
C7 H7' 0.99 . no
C8 H8 0.98 . no
C8 H8' 0.98 . no
C8 H8" 0.98 . no
C10 H10 0.95 . no
C13A H132 1.42 . no
C13A H131 0.95 . no
C13B H131 1.44 . no
C13B H132 0.95 . no
C16A H161' 0.99 . no
C16A H161 0.99 . no
C16A H42 1.41 . no
C16B H162 0.99 . no
C16B H162' 0.99 . no
C16B H161' 0.55 . no
C17 H17 0.98 . no
C17 H17' 0.98 . no
C17 H17" 0.98 . no

loop_
_geom_contact_atom_site_label_1
_geom_contact_atom_site_label_2
_geom_contact_distance
_geom_contact_site_symmetry_2
_geom_contact_publ_flag
Fe H28 3.10(11) 6_555 no
S1 S2 3.253(2) . no
S1 O3 2.938(5) . no
S1 N1 2.859(6) . no
S1 N3 2.712(5) . no
S1 N5 3.052(6) . no
S1 C15 3.611(8) . no
S1 O11 3.250(14) 5_545 no
S1 C8 3.647(8) 6_545 no
S2 C15 3.685(8) 6_545 no
S2 C2 3.575(7) . no
S2 S1 3.253(2) . no
S2 O1 2.877(5) . no
S2 N1 2.891(6) . no
S2 N5 2.848(6) . no
S2 N7 2.702(5) . no
S2 C1 3.412(7) . no
S2 C5 3.576(7) 6_545 no
S2 C6 3.311(6) . no
S2 O1 3.317(5) 6_545 no
S2 C6 3.464(6) 6_545 no
S2 C8 3.684(8) 6_545 no
S3 N2 3.525(6) . no
S3 N2 3.525(6) 2_555 no
S1 H35' 2.4(2) 5_545 no
S1 H8' 3.19 6_545 no
S2 H8' 2.94 6_545 no
S3 H31 2.92(12) . no
S3 H22 2.91(12) . no
S3 H31 2.92(12) 2_555 no
S3 H62 3.03 5_445 no
S3 H22 2.91(12) 2_555 no
S3 H62 3.03 6_545 no
O1 O3 2.658(7) . no
O1 N1 2.781(7) . no
O1 S2 2.877(5) . no
O1 N7 3.241(7) . no
O1 C1 2.931(8) . no
O1 N5 2.583(7) . no
O1 C10 3.320(9) . no
O1 C15 3.416(10) . no
O1 C18 3.254(9) . no
O1 S2 3.317(5) 6_555 no
O2 O10 2.888(13) 4_564 no
O2 O8 2.743(13) 4_564 no
O2 C16B 3.318(18) 8_454 no
O2 O9 2.754(18) 4_564 no
O3 N5 2.842(7) . no
O3 N1 2.764(7) . no
O3 O1 2.658(7) . no
O3 N8 2.966(8) 6_555 no
O3 C10 2.956(8) . no
O3 S1 2.938(5) . no
O4A O6 2.639(12) 8_555 no
O4B O5 2.939(14) 8_555 no
O4B C10 2.997(15) . no
O4B O12 2.92(5) . no
O5 O7 2.777(11) 2_555 no
O5 N2 2.780(8) 2_555 no
O5 O4B 2.939(14) 8_454 no
O6 N6B 2.661(15) 6_545 no
O6 N2 3.125(8) . no
O6 C4 3.155(10) . no
O6 C16B 3.342(15) 8_454 no
O6 C13B 3.270(17) 6_545 no
O6 O4A 2.639(12) 8_454 no
O6 N6A 2.807(15) 6_545 no
O7 O11 2.502(16) . no
O7 O9 2.907(19) . no
O7 O5 2.777(11) 2_555 no
O7 N4 2.962(11) 6_555 no
O8 C17 3.254(14) 6_555 no
O8 O10 1.978(17) . no
O8 O2 2.743(13) 4_565 no
O9 O2 2.754(18) 4_565 no
O9 O7 2.907(19) . no
O10 C15 3.297(14) 6_555 no
O10 C17 3.407(14) 6_555 no
O10 O2 2.888(13) 4_565 no
O10 O11 2.684(18) . no
O10 O8 1.978(17) . no
O10 C14 3.157(14) 6_555 no
O11 O7 3.094(15) 2_555 no
O11 O10 2.684(18) . no
O11 O7 2.502(16) . no
O12 C16A 2.89(5) . no
O12 C1 3.18(4) 6_555 no
O12 O4B 2.92(5) . no
O12 C12A 2.89(5) . no
O1 H8' 2.77 . no
O1 H8" 2.67 . no
O1 H28 2.90(11) 6_555 no
O2 H131 2.77 6_545 no
O2 H33 2.1(2) 4_564 no
O2 H4 2.30 . no
O2 H162' 2.78 8_454 no
O3 H28 2.06(11) 6_555 no
O3 H17" 2.67 . no
O4A H131 2.27 . no
O4A H7' 2.82 6_555 no
O4A H17 2.78 4_565 no
O4A H132 2.67 . no
O4B H8 2.89 7_556 no
O4B H10 2.38 . no
O5 H8 2.64 2_555 no
O5 H22 2.14(12) 2_555 no
O5 H42 2.84 8_454 no
O5 H31 1.93(12) 2_555 no
O6 H62 1.83 6_545 no
O6 H41 2.32 8_454 no
O6 H4 2.86 . no
O6 H61 2.11 6_545 no
O6 H162' 2.70 8_454 no
O6 H22 2.71(12) . no
O7 H33 2.6(2) . no
O7 H33' 2.5(2) . no
O7 H24' 2.26(12) 6_555 no
O7 H162 2.88 7_556 no
O8 H21 1.86(12) 4_565 no
O9 H4 2.65 4_565 no
O9 H31' 2.46(13) . no
O10 H21 2.19(12) 4_565 no
O10 H17" 2.89 6_555 no
O11 H33 2.7(2) . no
O11 H31 2.88(12) . no
O11 H31' 2.18(13) . no
O12 H7' 2.86 6_555 no
O12 H161 2.25 . no
O12 H1 2.89 6_555 no
N1 O3 2.764(7) . no
N1 C9 2.283(10) . no
N1 O1 2.781(7) . no
N1 S2 2.891(6) . no
N1 C6 2.938(8) . no
N1 S1 2.859(6) . no
N2 O5 2.780(8) 2_555 no
N2 S3 3.525(6) . no
N2 S3 3.525(6) . no
N2 O6 3.125(8) . no
N3 S1 2.712(5) . no
N3 N8 3.027(8) 4_554 no
N4 O7 2.962(11) 6_545 no
N4 N7 2.982(8) 4_554 no
N5 S1 3.052(6) . no
N5 S2 2.848(6) . no
N5 C18 2.258(10) . no
N5 O1 2.583(7) . no
N5 O3 2.842(7) . no
N5 C15 2.985(10) . no
N6A C4 3.277(16) 6_555 no
N6A O6 2.807(15) 6_555 no
N6A C3 3.428(16) 6_555 no
N6B O6 2.661(15) 6_555 no
N7 N4 2.982(8) 4_555 no
N7 S2 2.702(5) . no
N7 O1 3.241(7) . no
N8 O3 2.966(8) 6_545 no
N8 N3 3.027(8) 4_555 no
N8 C17 3.369(10) 6_545 no
N8 C6 3.255(9) 6_545 no
N8 C2 3.097(9) 6_545 no
N8 C1 3.087(9) 6_545 no
N1 H28 2.71(11) 6_555 no
N2 H61 2.69 6_545 no
N3 H28' 2.25(12) 4_554 no
N4 H7 2.87 7_555 no
N7 H24 2.13(12) 4_555 no
N8 H17' 2.64 6_545 no
C1 N8 3.087(9) 6_555 no
C1 O12 3.18(4) 6_545 no
C2 S2 3.575(7) . no
C2 N8 3.097(9) 6_555 no
C3 C13A 3.350(16) 6_545 no
C3 N6A 3.428(16) 6_545 no
C4 O6 3.155(10) . no
C4 C13A 3.518(16) 6_545 no
C4 N6A 3.277(16) 6_545 no
C5 S2 3.576(7) 6_555 no
C6 N8 3.255(9) 6_555 no
C6 S2 3.464(6) 6_555 no
C6 C18 3.473(10) 6_555 no
C7 C13A 3.449(16) 6_545 no
C8 S1 3.647(8) 6_555 no
C8 S2 3.684(8) 6_555 no
C10 O4B 2.997(15) . no
C12A O12 2.89(5) . no
C13A C3 3.350(16) 6_555 no
C13A C4 3.518(16) 6_555 no
C13A C7 3.449(16) 6_555 no
C13B O6 3.270(17) 6_555 no
C14 O10 3.157(14) 6_545 no
C15 O10 3.297(14) 6_545 no
C15 S2 3.685(8) 6_555 no
C16A O12 2.89(5) . no
C16B O2 3.318(18) 8_555 no
C16B O6 3.342(15) 8_555 no
C17 O10 3.407(14) 6_545 no
C17 O8 3.254(14) 6_545 no
C17 N8 3.369(10) 6_555 no
C18 C6 3.473(10) 6_545 no
C1 H7 2.88 . no
C1 H28 2.81(11) 6_555 no
C1 H7' 2.83 . no
C1 H28' 2.99(11) 6_555 no
C2 H28 3.05(11) 6_555 no
C3 H131 3.08 6_545 no
C4 H61 2.66 6_545 no
C6 H28 3.08(11) 6_555 no
C7 H131 2.93 6_545 no
C7 H17" 2.88 7_555 no
C7 H1 2.53 . no
C9 H7 2.87 7_555 no
C10 H42 2.67 . no
C10 H162 2.87 . no
C10 H161' 2.84 . no
C10 H161 2.81 . no
C13A H7' 3.02 6_555 no
C13A H41 2.75 . no
C13B H41 2.80 . no
C15 H28 2.97(11) 6_555 no
C16A H10 2.48 . no
C16B H10 2.56 . no
C17 H28 2.96(11) 6_555 no
C18 H17' 2.97 6_545 no
C18 H24 2.97(12) 4_555 no
H1 C7 2.53 . no
H1 O12 2.89 6_545 no
H1 H7' 2.34 . no
H1 H28' 2.56 4_554 no
H1 H7 2.32 . no
H161' C10 2.84 . no
H161' H10 2.30 . no
H162' H132 2.25 . no
H162' H41 1.25 . no
H162' O6 2.70 8_555 no
H162' O2 2.78 8_555 no
H4 O6 2.86 . no
H4 O9 2.65 4_564 no
H4 O2 2.30 . no
H7 C9 2.87 7_555 no
H7 N4 2.87 7_555 no
H7 H1 2.32 . no
H7 C1 2.88 . no
H7' H17" 2.32 7_555 no
H7' O12 2.86 6_545 no
H7' O4A 2.82 6_545 no
H7' H1 2.34 . no
H7' C1 2.83 . no
H7' C13A 3.02 6_545 no
H8 H42 2.31 7_556 no
H8 O4B 2.89 7_556 no
H8 H22 2.42 . no
H8 O5 2.64 2_555 no
H8' O1 2.77 . no
H8' S1 3.19 6_555 no
H8' S2 2.94 6_555 no
H8" O1 2.67 . no
H10 O4B 2.38 . no
H10 H162 2.40 . no
H10 H161 2.26 . no
H10 H161' 2.30 . no
H10 H42 1.87 . no
H10 C16B 2.56 . no
H10 C16A 2.48 . no
H17 H62 2.15 . no
H17 O4A 2.78 4_564 no
H17 H61 2.23 . no
H17' H28 2.45 6_555 no
H17' C18 2.97 6_555 no
H17' N8 2.64 6_555 no
H17" H7' 2.32 7_555 no
H17" O10 2.89 6_545 no
H17" C7 2.88 7_555 no
H17" O3 2.67 . no
H21 H33 2.5(2) 4_564 no
H21 O8 1.86(12) 4_564 no
H21 O10 2.19(11) 4_564 no
H22 O5 2.14(12) 2_555 no
H22 O6 2.71(12) . no
H22 S3 2.91(12) . no
H22 H8 2.42 . no
H22 S3 2.91(12) . no
H24 C18 2.97(12) 4_554 no
H24 N7 2.13(12) 4_554 no
H24' H31 2.55(16) 6_545 no
H24' O7 2.26(11) 6_545 no
H24' H31' 2.59(18) 6_545 no
H28 C15 2.97(12) 6_545 no
H28 O3 2.06(12) 6_545 no
H28 H17' 2.45 6_545 no
H28 C17 2.96(11) 6_545 no
H28 C1 2.81(11) 6_545 no
H28 Fe 3.10(11) 6_545 no
H28 N1 2.71(11) 6_545 no
H28 O1 2.90(11) 6_545 no
H28 C6 3.08(11) 6_545 no
H28 C2 3.05(11) 6_545 no
H28' N3 2.25(12) 4_555 no
H28' H1 2.56 4_555 no
H28' C1 2.99(11) 6_545 no
H31 S3 2.92(12) . no
H31 H35 1.8(2) . no
H31 O11 2.88(12) . no
H31 O5 1.93(12) 2_555 no
H31 H24' 2.55(16) 6_555 no
H31 S3 2.92(12) . no
H31' H24' 2.59(18) 6_555 no
H31' H33' 2.2(3) . no
H31' H35 1.3(3) . no
H31' H33 2.2(3) . no
H31' O11 2.18(13) . no
H31' O9 2.46(13) . no
H33 O7 2.6(2) . no
H33 H21 2.5(2) 4_565 no
H33 O11 2.7(2) . no
H33 H31' 2.2(3) . no
H33 O2 2.1(2) 4_565 no
H33 H35 2.5(3) . no
H33' O7 2.5(2) . no
H33' H31' 2.2(3) . no
H35 H33 2.5(3) . no
H35 H31 1.8(2) . no
H35 H31' 1.3(3) . no
H35 O7 1.5(2) . no
H41 C13A 2.75 . no
H41 H131 2.26 . no
H41 H132 2.32 . no
H41 O6 2.32 8_555 no
H41 H162' 1.25 . no
H41 C13B 2.80 . no
H42 H10 1.87 . no
H42 C10 2.67 . no
H42 O5 2.84 8_555 no
H42 H8 2.31 7_556 no
H61 N2 2.69 6_555 no
H61 O6 2.11 6_555 no
H61 H17 2.23 . no
H61 C4 2.66 6_555 no
H62 H17 2.15 . no
H62 S3 3.03 5_555 no
H62 O6 1.83 6_555 no
H62 S3 3.03 6_555 no
H131 H41 2.26 . no
H131 O4A 2.27 . no
H131 C7 2.93 6_555 no
H131 O2 2.77 6_555 no
H131 C3 3.08 6_555 no
H132 H41 2.32 . no
H132 O4A 2.67 . no
H132 H162' 2.25 . no
H161 H10 2.26 . no
H161 C10 2.81 . no
H161 O12 2.25 . no
H162 H10 2.40 . no
H162 O7 2.88 7_556 no
H162 C10 2.87 . no

loop_
_geom_hbond_atom_site_label_D
_geom_hbond_atom_site_label_H
_geom_hbond_atom_site_label_A
_geom_hbond_distance_DH
_geom_hbond_distance_HA
_geom_hbond_distance_DA
_geom_hbond_angle_DHA
_geom_hbond_site_symmetry_A
_geom_hbond_publ_flag
O2 H21 O8 0.92(11) 1.86(12) 2.743(13) 160(11) 4_564 yes
O2 H21 O10 0.92(11) 2.19(11) 2.888(13) 131(9) 4_564 yes
N2 H22 O5 0.70(12) 2.14(12) 2.780(8) 152(12) 2_555 yes
N4 H24 N7 0.86(11) 2.13(12) 2.982(8) 170(8) 4_554 yes
N4 H24' O7 0.75(12) 2.26(11) 2.962(11) 156(11) 6_545 yes
N8 H28 O3 0.93(11) 2.06(12) 2.966(8) 163(10) 6_545 yes
N8 H28' N3 0.81(11) 2.25(12) 3.027(8) 162(10) 4_555 yes
O7 H31 O5 0.85(12) 1.93(12) 2.777(11) 171(15) 2_555 yes
O7 H31' O9 0.58(14) 2.46(13) 2.907(19) 136(14) . yes
O7 H31' O11 0.58(14) 2.18(13) 2.502(16) 117(15) . yes
O9 H33 O2 1.1(2) 2.1(2) 2.754(18) 113(14) 4_565 yes
O9 H33' O7 0.9(3) 2.5(2) 2.907(19) 110(17) . yes
O11 H35 O7 1.2(2) 1.5(2) 2.502(16) 144(18) . yes
O4A H41 O6 0.8400 2.3200 2.639(12) 103 8_555 yes
N6A H61 O6 0.8800 2.1100 2.807(15) 135 6_555 yes
N6A H62 O6 1.2000 1.8300 2.807(15) 135 6_555 yes
O4B H161 O12 0.7000 2.2500 2.92(5) 161 . yes
C4 H4 O2 0.9500 2.3000 2.675(10) 103 . yes
C10 H10 O4B 0.9500 2.3800 2.997(15) 122 . yes
C13A H131 O4A 0.9500 2.2700 2.650(17) 103 . yes

loop_
_geom_torsion_atom_site_label_1
_geom_torsion_atom_site_label_2
_geom_torsion_atom_site_label_3
_geom_torsion_atom_site_label_4
_geom_torsion
_geom_torsion_publ_flag
S2 Fe S1 C9 93.4(3) no
O3 Fe S1 C9 -85.6(3) no
N1 Fe S1 C9 5.1(3) no
N5 Fe S1 C9 -179.4(3) no
S1 Fe S2 C18 101.1(3) no
O1 Fe S2 C18 -78.5(3) no
N1 Fe S2 C18 -172.3(3) no
N5 Fe S2 C18 6.9(3) no
S2 Fe O1 C6 -67.8(5) no
O3 Fe O1 C6 111.1(5) no
N1 Fe O1 C6 20.7(5) no
N5 Fe O1 C6 -154.8(5) no
S1 Fe O3 C15 -88.0(6) no
O1 Fe O3 C15 91.5(6) no
N1 Fe O3 C15 -174.8(6) no
N5 Fe O3 C15 6.4(6) no
S1 Fe N1 N3 -6.5(5) no
S1 Fe N1 C1 170.2(6) no
S2 Fe N1 N3 -101.2(5) no
S2 Fe N1 C1 75.5(6) no
O1 Fe N1 N3 169.9(5) no
O1 Fe N1 C1 -13.5(6) no
O3 Fe N1 N3 82.4(5) no
O3 Fe N1 C1 -100.9(6) no
S1 Fe N5 N7 -100.5(5) no
S1 Fe N5 C10 85.4(6) no
S2 Fe N5 N7 -6.1(5) no
S2 Fe N5 C10 179.8(7) no
O1 Fe N5 N7 83.2(5) no
O1 Fe N5 C10 -90.9(7) no
O3 Fe N5 N7 170.3(5) no
O3 Fe N5 C10 -3.9(7) no
Fe S1 C9 N3 -4.8(7) no
Fe S1 C9 N4 178.8(6) no
Fe S2 C18 N7 -9.4(7) no
Fe S2 C18 N8 171.7(6) no
Fe O1 C6 C2 -17.6(9) no
Fe O1 C6 C5 162.2(4) no
Fe O3 C15 C11 -4.1(11) no
Fe O3 C15 C14 174.8(5) no
C16A O4A O4B C16B 50(2) no
O4B O4A C16A C12A 166(3) no
O4B O4A C16A C12B -163(3) no
O4B O4A C16A C16B -103(3) no
O4A O4B C16A C12A -154(5) no
O4A O4B C16A C12B 154(5) no
O4A O4B C16A C16B 102(2) no
C16B O4B C16A O4A -102(2) no
C16B O4B C16A C12A 104(5) no
C16B O4B C16A C12B 52(3) no
O4A O4B C16B C12A -83.4(8) no
O4A O4B C16B C12B -91.9(12) no
O4A O4B C16B C16A -58(2) no
C16A O4B C16B C12A -26(2) no
C16A O4B C16B C12B -34(3) no
Fe N1 N3 C9 4.9(8) no
C1 N1 N3 C9 -172.1(6) no
Fe N1 C1 C2 2.8(10) no
N3 N1 C1 C2 179.7(6) no
C5 N2 C4 C3 1.6(13) no
C4 N2 C5 C6 0.8(11) no
C4 N2 C5 C8 -177.3(7) no
N1 N3 C9 S1 0.8(9) no
N1 N3 C9 N4 177.3(6) no
Fe N5 N7 C18 1.6(8) no
C10 N5 N7 C18 176.4(7) no
Fe N5 C10 C11 -1.0(12) no
N7 N5 C10 C11 -175.4(7) no
C13A N6A N6B C13B 0.2(15) no
C13A N6A N6B C14 124.1(12) no
C13B N6A N6B C13A -0.2(15) no
C13B N6A N6B C14 123.8(12) no
C14 N6A N6B C13A -124.1(12) no
C14 N6A N6B C13B -123.8(12) no
N6B N6A C13A C12A -84(2) no
N6B N6A C13A C12B -51(2) no
N6B N6A C13A C13B 0(2) no
C13B N6A C13A N6B 0(2) no
C13B N6A C13A C12A -83.6(18) no
C13B N6A C13A C12B -50.6(14) no
C14 N6A C13A N6B 75.9(19) no
C14 N6A C13A C12A -8(2) no
C14 N6A C13A C12B 25.0(19) no
C14 N6A C13A C13B 75.6(19) no
N6B N6A C13B C12A -134(2) no
N6B N6A C13B C12B -109(2) no
N6B N6A C13B C13A 180(2) no
C13A N6A C13B N6B -180(2) no
C13A N6A C13B C12A 46.3(13) no
C13A N6A C13B C12B 71.3(17) no
C14 N6A C13B N6B 57.8(17) no
C14 N6A C13B C12A -76.2(12) no
C14 N6A C13B C12B -51.2(17) no
C14 N6A C13B C13A -122.6(16) no
N6B N6A C14 C15 98.1(17) no
N6B N6A C14 C17 -97.2(16) no
C13A N6A C14 N6B -88(2) no
C13A N6A C14 C15 10.1(19) no
C13A N6A C14 C17 174.7(12) no
C13B N6A C14 N6B -49.7(15) no
C13B N6A C14 C15 48.5(14) no
C13B N6A C14 C17 -146.9(10) no
N6A N6B C13A C12A 109(2) no
N6A N6B C13A C12B 134(2) no
N6A N6B C13A C13B 180(2) no
C13B N6B C13A N6A -180(2) no
C13B N6B C13A C12A -70.4(17) no
C13B N6B C13A C12B -46.1(15) no
C14 N6B C13A N6A -58.7(18) no
C14 N6B C13A C12A 50.5(16) no
C14 N6B C13A C12B 74.9(12) no
C14 N6B C13A C13B 120.9(17) no
N6A N6B C13B C12A 51(2) no
N6A N6B C13B C12B 85(2) no
N6A N6B C13B C13A 0(2) no
C13A N6B C13B N6A 0(2) no
C13A N6B C13B C12A 51.1(13) no
C13A N6B C13B C12B 84.8(19) no
C14 N6B C13B N6A -77(2) no
C14 N6B C13B C12A -26(2) no
C14 N6B C13B C12B 8(2) no
C14 N6B C13B C13A -76.8(18) no
N6A N6B C14 C15 -98.1(17) no
N6A N6B C14 C17 97.8(16) no
C13A N6B C14 N6A 47.6(15) no
C13A N6B C14 C15 -50.5(13) no
C13A N6B C14 C17 145.4(9) no
C13B N6B C14 N6A 86(2) no
C13B N6B C14 C15 -12.4(18) no
C13B N6B C14 C17 -176.5(13) no
N5 N7 C18 S2 6.3(9) no
N5 N7 C18 N8 -174.7(6) no
N1 C1 C2 C3 -173.2(7) no
N1 C1 C2 C6 6.9(10) no
C1 C2 C3 C4 -178.7(7) no
C1 C2 C3 C7 1.5(10) no
C6 C2 C3 C4 1.2(10) no
C6 C2 C3 C7 -178.6(7) no
C1 C2 C6 O1 0.8(10) no
C1 C2 C6 C5 -179.0(6) no
C3 C2 C6 O1 -179.1(6) no
C3 C2 C6 C5 1.1(9) no
C2 C3 C4 N2 -2.5(12) no
C7 C3 C4 N2 177.2(7) no
C2 C3 C7 O2 177.0(7) no
C4 C3 C7 O2 -2.8(10) no
N2 C5 C6 O1 178.1(6) no
N2 C5 C6 C2 -2.1(9) no
C8 C5 C6 O1 -3.9(9) no
C8 C5 C6 C2 175.9(6) no
N5 C10 C11 C12A 165.0(9) no
N5 C10 C11 C12B -157.1(10) no
N5 C10 C11 C15 5.4(14) no
C10 C11 C12A C12B 99.7(15) no
C10 C11 C12A C13A -177.8(11) no
C10 C11 C12A C13B 148.5(9) no
C10 C11 C12A C16A 16.2(18) no
C10 C11 C12A C16B 53.8(12) no
C12B C11 C12A C13A 82.5(18) no
C12B C11 C12A C13B 48.8(14) no
C12B C11 C12A C16A -83.4(19) no
C12B C11 C12A C16B -45.9(14) no
C15 C11 C12A C12B -100.1(15) no
C15 C11 C12A C13A -17.6(16) no
C15 C11 C12A C13B -51.3(13) no
C15 C11 C12A C16A 176.5(13) no
C15 C11 C12A C16B -146.0(9) no
C10 C11 C12B C12A -97.5(15) no
C10 C11 C12B C13A -147.0(9) no
C10 C11 C12B C13B 178.2(12) no
C10 C11 C12B C16A -50.3(14) no
C10 C11 C12B C16B -11.6(19) no
C12A C11 C12B C13A -49.5(14) no
C12A C11 C12B C13B -84(2) no
C12A C11 C12B C16A 47.2(14) no
C12A C11 C12B C16B 85.9(19) no
C15 C11 C12B C12A 99.4(15) no
C15 C11 C12B C13A 49.9(13) no
C15 C11 C12B C13B 15.1(19) no
C15 C11 C12B C16A 146.6(10) no
C15 C11 C12B C16B -174.7(12) no
C10 C11 C15 O3 -2.6(13) no
C10 C11 C15 C14 178.6(8) no
C12A C11 C15 O3 -161.5(9) no
C12A C11 C15 C14 19.7(13) no
C12B C11 C15 O3 159.5(10) no
C12B C11 C15 C14 -19.4(13) no
C11 C12A C12B C13A 118.0(10) no
C11 C12A C12B C13B 118.3(11) no
C11 C12A C12B C16A -122.6(12) no
C11 C12A C12B C16B -124.4(13) no
C13A C12A C12B C11 -118.0(10) no
C13A C12A C12B C13B 0.3(12) no
C13A C12A C12B C16A 119.5(14) no
C13A C12A C12B C16B 117.6(13) no
C13B C12A C12B C11 -118.3(11) no
C13B C12A C12B C13A -0.3(12) no
C13B C12A C12B C16A 119.1(13) no
C13B C12A C12B C16B 117.3(15) no
C16A C12A C12B C11 122.6(12) no
C16A C12A C12B C13A -119.5(14) no
C16A C12A C12B C13B -119.1(13) no
C16A C12A C12B C16B -1.8(15) no
C16B C12A C12B C11 124.4(13) no
C16B C12A C12B C13A -117.6(13) no
C16B C12A C12B C13B -117.3(15) no
C16B C12A C12B C16A 1.8(15) no
C11 C12A C13A N6A 11(2) no
C11 C12A C13A N6B -16.6(18) no
C11 C12A C13A C12B -69.6(15) no
C11 C12A C13A C13B -70.0(17) no
C12B C12A C13A N6A 81.0(19) no
C12B C12A C13A N6B 53.0(18) no
C12B C12A C13A C13B -0.5(18) no
C13B C12A C13A N6A 81.4(17) no
C13B C12A C13A N6B 53.5(13) no
C13B C12A C13A C12B 0.5(18) no
C16A C12A C13A N6A 177.8(15) no
C16A C12A C13A N6B 149.8(14) no
C16A C12A C13A C12B 97(2) no
C16A C12A C13A C13B 96.4(18) no
C16B C12A C13A N6A 135.5(13) no
C16B C12A C13A N6B 107.5(13) no
C16B C12A C13A C12B 54.5(14) no
C16B C12A C13A C13B 54.1(16) no
C11 C12A C13B N6A 73.9(12) no
C11 C12A C13B N6B 54.0(15) no
C11 C12A C13B C12B -58.0(14) no
C11 C12A C13B C13A 121.4(15) no
C12B C12A C13B N6A 132.0(17) no
C12B C12A C13B N6B 112.0(19) no
C12B C12A C13B C13A 180(2) no
C13A C12A C13B N6A -47.5(13) no
C13A C12A C13B N6B -67.4(16) no
C13A C12A C13B C12B -180(2) no
C16A C12A C13B N6A -150.6(14) no
C16A C12A C13B N6B -170.5(15) no
C16A C12A C13B C12B 77.4(18) no
C16A C12A C13B C13A -103.1(18) no
C16B C12A C13B N6A -179.9(10) no
C16B C12A C13B N6B 160.2(13) no
C16B C12A C13B C12B 48.1(14) no
C16B C12A C13B C13A -132.4(15) no
C11 C12A C16A O4A 172.8(12) no
C11 C12A C16A O4B -35(5) no
C11 C12A C16A C12B 70.3(18) no
C11 C12A C16A C16B 72.8(19) no
C12B C12A C16A O4A 103(2) no
C12B C12A C16A O4B -105(5) no
C12B C12A C16A C16B 3(2) no
C13A C12A C16A O4A 7(2) no
C13A C12A C16A O4B 160(4) no
C13A C12A C16A C12B -95(2) no
C13A C12A C16A C16B -92.9(18) no
C13B C12A C16A O4A 47(2) no
C13B C12A C16A O4B -160(4) no
C13B C12A C16A C12B -55.2(16) no
C13B C12A C16A C16B -52.7(19) no
C16B C12A C16A O4A 100(2) no
C16B C12A C16A O4B -108(5) no
C16B C12A C16A C12B -3(2) no
C11 C12A C16B O4B -108.4(11) no
C11 C12A C16B C12B 54.0(16) no
C11 C12A C16B C16A -123.1(17) no
C12B C12A C16B O4B -162(2) no
C12B C12A C16B C16A -177(2) no
C13A C12A C16B O4B 121.5(13) no
C13A C12A C16B C12B -76.1(19) no
C13A C12A C16B C16A 106.9(18) no
C13B C12A C16B O4B 149.4(12) no
C13B C12A C16B C12B -48.2(17) no
C13B C12A C16B C16A 134.8(17) no
C16A C12A C16B O4B 14.7(14) no
C16A C12A C16B C12B 177(2) no
C11 C12B C13A N6A -52.2(15) no
C11 C12B C13A N6B -71.7(11) no
C11 C12B C13A C12A 61.6(15) no
C11 C12B C13A C13B -119.0(16) no
C12A C12B C13A N6A -113.8(18) no
C12A C12B C13A N6B -133.3(16) no
C12A C12B C13A C13B 180(2) no
C13B C12B C13A N6A 66.8(16) no
C13B C12B C13A N6B 47.3(14) no
C13B C12B C13A C12A -180(2) no
C16A C12B C13A N6A -160.3(13) no
C16A C12B C13A N6B -179.8(11) no
C16A C12B C13A C12A -46.5(14) no
C16A C12B C13A C13B 133.0(16) no
C16B C12B C13A N6A 167.8(14) no
C16B C12B C13A N6B 148.3(13) no
C16B C12B C13A C12A -78.5(17) no
C16B C12B C13A C13B 101.0(18) no
C11 C12B C13B N6A 20(2) no
C11 C12B C13B N6B -9(2) no
C11 C12B C13B C12A 74.3(17) no
C11 C12B C13B C13A 73.8(18) no
C12A C12B C13B N6A -54.7(18) no
C12A C12B C13B N6B -83(2) no
C12A C12B C13B C13A -0.5(18) no
C13A C12B C13B N6A -54.2(14) no
C13A C12B C13B N6B -82.9(19) no
C13A C12B C13B C12A 0.5(18) no
C16A C12B C13B N6A -108.1(15) no
C16A C12B C13B N6B -136.7(15) no
C16A C12B C13B C12A -53.4(15) no
C16A C12B C13B C13A -53.9(18) no
C16B C12B C13B N6A -151.3(14) no
C16B C12B C13B N6B -180.0(15) no
C16B C12B C13B C12A -96.7(19) no
C16B C12B C13B C13A -97.1(18) no
C11 C12B C16A O4A -148.3(14) no
C11 C12B C16A O4B 60(4) no
C11 C12B C16A C12A -58.4(16) no
C11 C12B C16A C16B 124.5(17) no
C12A C12B C16A O4A -90(2) no
C12A C12B C16A O4B 119(5) no
C12A C12B C16A C16B -177(2) no
C13A C12B C16A O4A -43.1(16) no
C13A C12B C16A O4B 166(4) no
C13A C12B C16A C12A 46.8(16) no
C13A C12B C16A C16B -130.3(16) no
C13B C12B C16A O4A -15(2) no
C13B C12B C16A O4B -167(4) no
C13B C12B C16A C12A 75(2) no
C13B C12B C16A C16B -102.6(19) no
C16B C12B C16A O4A 87.3(19) no
C16B C12B C16A O4B -64(4) no
C16B C12B C16A C12A 177(2) no
C11 C12B C16B O4B -57(2) no
C11 C12B C16B C12A -75.5(19) no
C11 C12B C16B C16A -73.1(19) no
C12A C12B C16B O4B 18(2) no
C12A C12B C16B C16A 2(2) no
C13A C12B C16B O4B 73.4(17) no
C13A C12B C16B C12A 55.4(16) no
C13A C12B C16B C16A 57.8(18) no
C13B C12B C16B O4B 112.8(17) no
C13B C12B C16B C12A 95(2) no
C13B C12B C16B C16A 97.2(19) no
C16A C12B C16B O4B 15.7(13) no
C16A C12B C16B C12A -2(2) no
N6A C13A C13B N6B 0.2(11) no
N6A C13A C13B C12A -120.9(12) no
N6A C13A C13B C12B -120.6(12) no
N6B C13A C13B N6A -0.2(11) no
N6B C13A C13B C12A -121.0(12) no
N6B C13A C13B C12B -120.7(14) no
C12A C13A C13B N6A 120.9(12) no
C12A C13A C13B N6B 121.0(12) no
C12A C13A C13B C12B 0.3(11) no
C12B C13A C13B N6A 120.6(12) no
C12B C13A C13B N6B 120.7(14) no
C12B C13A C13B C12A -0.3(11) no
N6A C14 C15 O3 165.4(9) no
N6A C14 C15 C11 -15.6(13) no
N6B C14 C15 O3 -161.2(9) no
N6B C14 C15 C11 17.7(13) no
C17 C14 C15 O3 1.8(12) no
C17 C14 C15 C11 -179.3(8) no
O4A C16A C16B O4B 100(3) no
O4A C16A C16B C12A -111.1(16) no
O4A C16A C16B C12B -112.5(14) no
O4B C16A C16B C12A 148(3) no
O4B C16A C16B C12B 147(2) no
C12A C16A C16B O4B -148(3) no
C12A C16A C16B C12B -1.4(12) no
C12B C16A C16B O4B -147(2) no
C12B C16A C16B C12A 1.4(12) no
